data_7049171
loop_
_publ_author_name
'Zhang, Ling'
'Chen, Peng'
'Li, Hong-Feng'
'Tian, Yong-Mei'
'Yan, Peng-Fei'
'Sun, Wen-Bin'

_publ_section_title
;
 From zero-dimensional to one-dimensional chain N-oxide bridged compounds
 with enhanced single-molecule magnetic performance.
;
_journal_issue 13
_journal_name_full 'Dalton transactions (Cambridge, England : 2003)'
_journal_page_first 4324
_journal_page_last 4332
_journal_paper_doi 10.1039/c9dt00210c
_journal_volume 48
_journal_year 2019
_chemical_formula_sum 'C76 H60 F18 N2 O14 Y2'
_chemical_formula_weight 1745.08
_space_group_crystal_system monoclinic
_space_group_IT_number 15
_space_group_name_Hall '-C 2yc'
_space_group_name_H-M_alt 'C 1 2/c 1'
_symmetry_space_group_name_Hall '-C 2yc'
_symmetry_space_group_name_H-M 'C 1 2/c 1'
_atom_sites_solution_hydrogens geom
_audit_creation_method SHELXL-2014/7
_audit_update_record
;
2019-02-19 deposited with the CCDC.    2019-02-25 downloaded from the CCDC.
;
_cell_angle_alpha 90
_cell_angle_beta 108.878(2)
_cell_angle_gamma 90
_cell_formula_units_Z 4
_cell_length_a 30.584(4)
_cell_length_b 11.6402(14)
_cell_length_c 23.067(3)
_cell_measurement_reflns_used 7778
_cell_measurement_temperature 296(2)
_cell_measurement_theta_max 23.105
_cell_measurement_theta_min 2.667
_cell_volume 7770.2(17)
_computing_molecular_graphics 'Olex2 (Dolomanov et al., 2009)'
_computing_publication_material 'Olex2 (Dolomanov et al., 2009)'
_computing_structure_refinement 'SHELXL-2014/7 (Sheldrick, 2014)'
_computing_structure_solution 'SIR2004 (Burla et al., 2007)'
_diffrn_ambient_temperature 296(2)
_diffrn_measured_fraction_theta_full 0.997
_diffrn_measured_fraction_theta_max 0.997
_diffrn_measurement_device_type 'CCD area detector'
_diffrn_radiation_type MoK\a
_diffrn_radiation_wavelength 0.71073
_diffrn_reflns_av_R_equivalents 0.0340
_diffrn_reflns_av_unetI/netI 0.0382
_diffrn_reflns_Laue_measured_fraction_full 0.997
_diffrn_reflns_Laue_measured_fraction_max 0.997
_diffrn_reflns_limit_h_max 36
_diffrn_reflns_limit_h_min -36
_diffrn_reflns_limit_k_max 13
_diffrn_reflns_limit_k_min -13
_diffrn_reflns_limit_l_max 27
_diffrn_reflns_limit_l_min -27
_diffrn_reflns_number 25297
_diffrn_reflns_point_group_measured_fraction_full 0.997
_diffrn_reflns_point_group_measured_fraction_max 0.997
_diffrn_reflns_theta_full 25.044
_diffrn_reflns_theta_max 25.044
_diffrn_reflns_theta_min 2.488
_exptl_absorpt_coefficient_mu 1.592
_exptl_absorpt_correction_T_max 0.7452
_exptl_absorpt_correction_T_min 0.4743
_exptl_absorpt_correction_type multi-scan
_exptl_crystal_colour 'clear whiteish white'
_exptl_crystal_density_diffrn 1.492
_exptl_crystal_description block
_exptl_crystal_F_000 3528
_exptl_crystal_size_max 0.5
_exptl_crystal_size_mid 0.4
_exptl_crystal_size_min 0.3
_refine_diff_density_max 0.422
_refine_diff_density_min -0.426
_refine_diff_density_rms 0.048
_refine_ls_extinction_method none
_refine_ls_goodness_of_fit_ref 1.041
_refine_ls_hydrogen_treatment constr
_refine_ls_matrix_type full
_refine_ls_number_parameters 478
_refine_ls_number_reflns 6860
_refine_ls_number_restraints 0
_refine_ls_restrained_S_all 1.041
_refine_ls_R_factor_all 0.0594
_refine_ls_R_factor_gt 0.0409
_refine_ls_shift/su_max 0.002
_refine_ls_shift/su_mean 0.000
_refine_ls_structure_factor_coef Fsqd
_refine_ls_weighting_details 'w=1/[\s^2^(Fo^2^)+(0.0499P)^2^+6.2911P] where P=(Fo^2^+2Fc^2^)/3'
_refine_ls_weighting_scheme calc
_refine_ls_wR_factor_gt 0.0970
_refine_ls_wR_factor_ref 0.1029
_reflns_Friedel_coverage 0.000
_reflns_number_gt 5144
_reflns_number_total 6860
_reflns_threshold_expression 'I > 2\s(I)'
_cod_data_source_file c9dt00210c2.cif
_cod_data_source_block 1Y
_cod_depositor_comments 'Adding full bibliography for 7049170--7049173.cif.'
_cod_original_cell_volume 7770.3(16)
_cod_database_code 7049171
_shelx_shelxl_version_number 2014/7
_shelx_space_group_comment
;
The symmetry employed for this shelxl refinement is uniquely defined
by the following loop, which should always be used as a source of
symmetry information in preference to the above space-group names.
They are only intended as comments.
;

loop_
_space_group_symop_operation_xyz
'x, y, z'
'-x, y, -z+1/2'
'x+1/2, y+1/2, z'
'-x+1/2, y+1/2, -z+1/2'
'-x, -y, -z'
'x, -y, z-1/2'
'-x+1/2, -y+1/2, -z'
'x+1/2, -y+1/2, z-1/2'

loop_
_atom_site_label
_atom_site_type_symbol
_atom_site_fract_x
_atom_site_fract_y
_atom_site_fract_z
_atom_site_U_iso_or_equiv
_atom_site_adp_type
_atom_site_occupancy
_atom_site_site_symmetry_order
_atom_site_calc_flag
_atom_site_refinement_flags_posn
_atom_site_refinement_flags_adp
Y1 Y 0.68450(2) 0.31706(2) 0.47227(2) 0.04038(11) Uani 1 1 d . .
O7 O 0.76356(6) 0.33334(15) 0.53601(9) 0.0440(5) Uani 1 1 d . .
O6 O 0.64187(7) 0.15064(17) 0.47077(10) 0.0531(5) Uani 1 1 d . .
O3 O 0.68625(7) 0.49958(18) 0.51285(10) 0.0539(5) Uani 1 1 d . .
O2 O 0.65189(7) 0.26790(18) 0.37024(9) 0.0503(5) Uani 1 1 d . .
O1 O 0.71784(7) 0.43083(18) 0.41446(9) 0.0548(5) Uani 1 1 d . .
O4 O 0.60960(7) 0.37747(19) 0.44839(10) 0.0565(6) Uani 1 1 d . .
O5 O 0.68183(8) 0.2825(2) 0.57084(9) 0.0593(6) Uani 1 1 d . .
N1 N 0.77831(8) 0.4250(2) 0.57367(11) 0.0444(6) Uani 1 1 d . .
F2 F 0.78675(9) 0.5299(3) 0.38409(14) 0.1226(10) Uani 1 1 d . .
F4 F 0.70989(10) 0.7205(2) 0.53615(14) 0.1160(9) Uani 1 1 d . .
F5 F 0.69255(11) 0.6565(2) 0.60931(13) 0.1278(11) Uani 1 1 d . .
F1 F 0.74820(13) 0.5274(3) 0.29104(14) 0.1516(14) Uani 1 1 d . .
C5 C 0.62931(10) 0.2152(3) 0.26718(12) 0.0460(7) Uani 1 1 d . .
F7 F 0.65572(11) 0.3708(3) 0.66396(11) 0.1183(9) Uani 1 1 d . .
C22 C 0.65263(11) 0.2312(3) 0.58908(14) 0.0524(8) Uani 1 1 d . .
F6 F 0.64518(9) 0.7603(2) 0.54513(17) 0.1563(15) Uani 1 1 d . .
C2 C 0.71427(10) 0.4373(3) 0.35879(14) 0.0489(7) Uani 1 1 d . .
C4 C 0.65672(10) 0.2886(2) 0.31907(13) 0.0458(7) Uani 1 1 d . .
F3 F 0.72921(11) 0.6322(2) 0.35174(18) 0.1421(12) Uani 1 1 d . .
C25 C 0.58236(10) 0.0223(3) 0.46845(15) 0.0503(8) Uani 1 1 d . .
C23 C 0.61923(11) 0.1548(3) 0.55823(15) 0.0569(8) Uani 1 1 d . .
H23 H 0.5980 0.1292 0.5764 0.068 Uiso 1 1 calc R U
C3 C 0.68716(11) 0.3730(3) 0.31094(14) 0.0536(8) Uani 1 1 d . .
H3 H 0.6889 0.3856 0.2719 0.064 Uiso 1 1 calc R U
F8 F 0.69721(12) 0.2282(4) 0.69275(11) 0.1577(15) Uani 1 1 d . .
C1 C 0.74459(14) 0.5315(3) 0.34570(18) 0.0706(10) Uani 1 1 d . .
C31 C 0.79474(11) 0.5165(3) 0.55303(16) 0.0576(8) Uani 1 1 d . .
H31 H 0.7949 0.5191 0.5128 0.069 Uiso 1 1 calc R U
C12 C 0.65568(10) 0.5693(3) 0.51494(14) 0.0500(7) Uani 1 1 d . .
C24 C 0.61618(10) 0.1138(3) 0.49926(14) 0.0480(7) Uani 1 1 d . .
C35 C 0.77527(11) 0.4197(3) 0.63008(14) 0.0543(8) Uani 1 1 d . .
H35 H 0.7624 0.3558 0.6425 0.065 Uiso 1 1 calc R U
F9 F 0.62512(14) 0.2181(3) 0.67455(13) 0.1637(16) Uani 1 1 d . .
C15 C 0.53590(11) 0.4545(3) 0.43134(15) 0.0559(8) Uani 1 1 d . .
C6 C 0.64377(11) 0.1889(3) 0.21795(14) 0.0576(8) Uani 1 1 d . .
H6 H 0.6697 0.2251 0.2139 0.069 Uiso 1 1 calc R U
C30 C 0.57514(13) 0.0005(3) 0.40698(16) 0.0674(10) Uani 1 1 d . .
H30 H 0.5913 0.0428 0.3863 0.081 Uiso 1 1 calc R U
C14 C 0.58721(10) 0.4616(3) 0.45727(14) 0.0507(8) Uani 1 1 d . .
C21 C 0.65769(15) 0.2600(4) 0.65549(18) 0.0756(11) Uani 1 1 d . .
C34 C 0.79157(14) 0.5103(3) 0.66943(16) 0.0718(11) Uani 1 1 d . .
H34 H 0.7898 0.5081 0.7089 0.086 Uiso 1 1 calc R U
C7 C 0.62015(13) 0.1093(3) 0.17461(15) 0.0713(10) Uani 1 1 d . .
H7 H 0.6308 0.0904 0.1423 0.086 Uiso 1 1 calc R U
C9 C 0.56532(14) 0.0867(4) 0.22655(17) 0.0856(13) Uani 1 1 d . .
H9 H 0.5382 0.0540 0.2289 0.103 Uiso 1 1 calc R U
C26 C 0.55783(12) -0.0423(3) 0.49746(18) 0.0660(9) Uani 1 1 d . .
H26 H 0.5621 -0.0298 0.5388 0.079 Uiso 1 1 calc R U
C8 C 0.58126(14) 0.0587(3) 0.17939(17) 0.0796(11) Uani 1 1 d . .
H8 H 0.5655 0.0048 0.1504 0.095 Uiso 1 1 calc R U
C28 C 0.52045(14) -0.1444(4) 0.4059(2) 0.0849(12) Uani 1 1 d . .
H28 H 0.4995 -0.2000 0.3849 0.102 Uiso 1 1 calc R U
C29 C 0.54462(15) -0.0822(4) 0.3761(2) 0.0866(12) Uani 1 1 d . .
H29 H 0.5403 -0.0961 0.3349 0.104 Uiso 1 1 calc R U
C32 C 0.81160(13) 0.6074(3) 0.5923(2) 0.0749(11) Uani 1 1 d . .
H32 H 0.8238 0.6715 0.5789 0.090 Uiso 1 1 calc R U
C11 C 0.67504(13) 0.6777(3) 0.5509(2) 0.0737(11) Uani 1 1 d . .
C10 C 0.58955(12) 0.1634(3) 0.27050(15) 0.0661(10) Uani 1 1 d . .
H10 H 0.5790 0.1807 0.3031 0.079 Uiso 1 1 calc R U
C33 C 0.81031(14) 0.6030(4) 0.65053(19) 0.0802(12) Uani 1 1 d . .
H33 H 0.8222 0.6633 0.6774 0.096 Uiso 1 1 calc R U
C13 C 0.60896(11) 0.5590(3) 0.49027(17) 0.0646(9) Uani 1 1 d . .
H13 H 0.5906 0.6191 0.4955 0.077 Uiso 1 1 calc R U
C27 C 0.52706(14) -0.1250(3) 0.4662(2) 0.0826(12) Uani 1 1 d . .
H27 H 0.5108 -0.1678 0.4865 0.099 Uiso 1 1 calc R U
C20 C 0.50705(12) 0.5441(3) 0.43370(18) 0.0726(10) Uani 1 1 d . .
H20 H 0.5198 0.6126 0.4523 0.087 Uiso 1 1 calc R U
C16 C 0.51541(13) 0.3537(4) 0.4039(2) 0.0938(14) Uani 1 1 d . .
H16 H 0.5336 0.2910 0.4015 0.113 Uiso 1 1 calc R U
C19 C 0.45979(13) 0.5345(4) 0.4092(2) 0.0900(13) Uani 1 1 d . .
H19 H 0.4410 0.5960 0.4116 0.108 Uiso 1 1 calc R U
C18 C 0.44081(14) 0.4368(5) 0.3821(2) 0.1024(15) Uani 1 1 d . .
H18 H 0.4089 0.4311 0.3647 0.123 Uiso 1 1 calc R U
C17 C 0.46801(16) 0.3465(5) 0.3801(3) 0.125(2) Uani 1 1 d . .
H17 H 0.4544 0.2781 0.3622 0.150 Uiso 1 1 calc R U

loop_
_atom_site_aniso_label
_atom_site_aniso_U_11
_atom_site_aniso_U_22
_atom_site_aniso_U_33
_atom_site_aniso_U_23
_atom_site_aniso_U_13
_atom_site_aniso_U_12
Y1 0.04166(16) 0.04151(17) 0.03731(17) -0.00975(13) 0.01186(12) -0.00288(13)
O7 0.0447(11) 0.0402(11) 0.0417(11) -0.0168(9) 0.0065(9) -0.0024(9)
O6 0.0601(13) 0.0509(12) 0.0541(13) -0.0094(10) 0.0263(11) -0.0127(10)
O3 0.0458(12) 0.0483(12) 0.0642(14) -0.0190(10) 0.0130(10) -0.0015(10)
O2 0.0529(12) 0.0599(13) 0.0367(12) -0.0067(10) 0.0125(10) -0.0091(10)
O1 0.0638(13) 0.0540(13) 0.0443(13) -0.0060(10) 0.0142(10) -0.0148(10)
O4 0.0481(12) 0.0544(13) 0.0628(14) -0.0181(11) 0.0122(10) 0.0000(11)
O5 0.0630(14) 0.0717(15) 0.0449(13) -0.0099(11) 0.0196(11) -0.0136(12)
N1 0.0434(13) 0.0389(14) 0.0426(15) -0.0126(11) 0.0024(11) 0.0019(11)
F2 0.0753(16) 0.138(2) 0.144(2) 0.0382(19) 0.0211(17) -0.0370(16)
F4 0.1050(19) 0.0753(16) 0.173(3) -0.0405(17) 0.0519(19) -0.0352(14)
F5 0.157(3) 0.116(2) 0.087(2) -0.0520(17) 0.0067(19) -0.0125(19)
F1 0.219(3) 0.159(3) 0.102(2) -0.0223(19) 0.086(2) -0.114(3)
C5 0.0527(18) 0.0498(18) 0.0313(15) 0.0012(13) 0.0075(13) 0.0024(14)
F7 0.170(3) 0.110(2) 0.0832(18) -0.0350(16) 0.0530(18) 0.0024(19)
C22 0.058(2) 0.061(2) 0.0394(18) -0.0005(15) 0.0163(15) 0.0041(17)
F6 0.0798(17) 0.0879(18) 0.255(4) -0.100(2) -0.010(2) 0.0208(15)
C2 0.0528(18) 0.0441(17) 0.049(2) 0.0003(15) 0.0149(15) -0.0007(14)
C4 0.0479(17) 0.0481(18) 0.0370(17) -0.0020(13) 0.0075(13) 0.0048(14)
F3 0.150(3) 0.0504(15) 0.242(4) 0.0097(19) 0.086(3) -0.0125(16)
C25 0.0493(17) 0.0417(17) 0.059(2) 0.0066(15) 0.0164(15) 0.0037(14)
C23 0.059(2) 0.065(2) 0.054(2) 0.0004(17) 0.0277(17) -0.0048(17)
C3 0.067(2) 0.057(2) 0.0357(17) -0.0002(15) 0.0154(15) -0.0095(17)
F8 0.164(3) 0.243(4) 0.0468(15) -0.0006(19) 0.0060(17) 0.089(3)
C1 0.084(3) 0.063(3) 0.065(2) -0.0003(19) 0.025(2) -0.019(2)
C31 0.059(2) 0.052(2) 0.056(2) -0.0093(16) 0.0116(16) -0.0032(16)
C12 0.0485(18) 0.0470(18) 0.0534(19) -0.0112(15) 0.0150(15) 0.0018(15)
C24 0.0477(17) 0.0438(18) 0.0535(19) 0.0055(15) 0.0177(15) 0.0044(14)
C35 0.062(2) 0.056(2) 0.0391(18) -0.0090(15) 0.0084(15) 0.0127(16)
F9 0.221(4) 0.218(4) 0.094(2) -0.059(2) 0.108(2) -0.110(3)
C15 0.0443(17) 0.063(2) 0.056(2) -0.0063(17) 0.0102(15) -0.0008(16)
C6 0.0586(19) 0.069(2) 0.0434(18) -0.0070(16) 0.0144(15) -0.0047(17)
C30 0.076(2) 0.063(2) 0.058(2) 0.0031(18) 0.0148(19) -0.0131(19)
C14 0.0468(17) 0.057(2) 0.0469(18) -0.0064(15) 0.0127(14) -0.0003(16)
C21 0.090(3) 0.086(3) 0.056(2) -0.008(2) 0.030(2) -0.004(2)
C34 0.087(3) 0.069(3) 0.048(2) -0.0160(19) 0.0062(19) 0.018(2)
C7 0.083(3) 0.086(3) 0.046(2) -0.0215(19) 0.0238(19) -0.005(2)
C9 0.088(3) 0.112(3) 0.060(2) -0.022(2) 0.028(2) -0.046(3)
C26 0.070(2) 0.062(2) 0.071(2) -0.0017(19) 0.0307(19) -0.0069(19)
C8 0.096(3) 0.085(3) 0.053(2) -0.026(2) 0.017(2) -0.029(2)
C28 0.069(3) 0.062(2) 0.108(4) -0.003(2) 0.007(3) -0.013(2)
C29 0.100(3) 0.076(3) 0.071(3) -0.007(2) 0.009(2) -0.016(2)
C32 0.076(3) 0.047(2) 0.091(3) -0.015(2) 0.014(2) -0.0111(18)
C11 0.057(2) 0.062(2) 0.093(3) -0.033(2) 0.011(2) 0.004(2)
C10 0.072(2) 0.088(3) 0.0397(18) -0.0121(18) 0.0205(17) -0.020(2)
C33 0.084(3) 0.061(3) 0.070(3) -0.030(2) -0.010(2) 0.007(2)
C13 0.0497(19) 0.057(2) 0.085(3) -0.0247(19) 0.0196(18) 0.0041(16)
C27 0.079(3) 0.064(3) 0.112(4) 0.000(3) 0.041(3) -0.020(2)
C20 0.054(2) 0.072(2) 0.086(3) -0.001(2) 0.0147(19) 0.0037(19)
C16 0.055(2) 0.091(3) 0.124(4) -0.036(3) 0.014(2) -0.004(2)
C19 0.052(2) 0.107(4) 0.102(3) 0.004(3) 0.013(2) 0.017(2)
C18 0.046(2) 0.139(4) 0.111(4) -0.013(3) 0.010(2) -0.006(3)
C17 0.062(3) 0.123(4) 0.170(6) -0.055(4) 0.012(3) -0.021(3)

loop_
_atom_type_symbol
_atom_type_description
_atom_type_scat_dispersion_real
_atom_type_scat_dispersion_imag
_atom_type_scat_source
C C 0.0033 0.0016 'International Tables Vol C Tables 4.2.6.8 and 6.1.1.4'
H H 0.0000 0.0000 'International Tables Vol C Tables 4.2.6.8 and 6.1.1.4'
F F 0.0171 0.0103 'International Tables Vol C Tables 4.2.6.8 and 6.1.1.4'
N N 0.0061 0.0033 'International Tables Vol C Tables 4.2.6.8 and 6.1.1.4'
O O 0.0106 0.0060 'International Tables Vol C Tables 4.2.6.8 and 6.1.1.4'
Y Y -2.7962 3.5667 'International Tables Vol C Tables 4.2.6.8 and 6.1.1.4'

loop_
_geom_angle_atom_site_label_1
_geom_angle_atom_site_label_2
_geom_angle_atom_site_label_3
_geom_angle
_geom_angle_site_symmetry_3
O4 Y1 O2 76.25(7) .
O4 Y1 O3 72.87(7) .
O2 Y1 O3 125.79(8) .
O4 Y1 O6 74.92(8) .
O2 Y1 O6 73.97(7) .
O3 Y1 O6 135.14(7) .
O4 Y1 O1 106.06(8) .
O2 Y1 O1 71.53(7) .
O3 Y1 O1 75.71(8) .
O6 Y1 O1 144.00(7) .
O4 Y1 O5 86.54(8) .
O2 Y1 O5 143.98(8) .
O3 Y1 O5 76.60(8) .
O6 Y1 O5 71.06(7) .
O1 Y1 O5 144.37(7) .
O4 Y1 O7 148.95(7) .
O2 Y1 O7 131.42(7) .
O3 Y1 O7 78.04(6) .
O6 Y1 O7 121.58(7) .
O1 Y1 O7 76.42(7) .
O5 Y1 O7 76.26(7) .
O4 Y1 O7 146.93(7) 7_656
O2 Y1 O7 79.51(7) 7_656
O3 Y1 O7 140.19(7) 7_656
O6 Y1 O7 77.00(7) 7_656
O1 Y1 O7 86.90(7) 7_656
O5 Y1 O7 100.56(7) 7_656
O7 Y1 O7 63.03(7) 7_656
N1 O7 Y1 121.00(14) .
N1 O7 Y1 122.01(14) 7_656
Y1 O7 Y1 116.97(7) 7_656
C24 O6 Y1 136.10(19) .
C12 O3 Y1 133.72(19) .
C4 O2 Y1 139.83(19) .
C2 O1 Y1 135.12(19) .
C14 O4 Y1 139.57(19) .
C22 O5 Y1 131.4(2) .
C31 N1 C35 122.7(3) .
C31 N1 O7 119.1(2) .
C35 N1 O7 118.2(3) .
C6 C5 C10 118.1(3) .
C6 C5 C4 122.8(3) .
C10 C5 C4 118.9(3) .
O5 C22 C23 128.9(3) .
O5 C22 C21 112.3(3) .
C23 C22 C21 118.8(3) .
O1 C2 C3 128.5(3) .
O1 C2 C1 112.8(3) .
C3 C2 C1 118.7(3) .
O2 C4 C3 122.8(3) .
O2 C4 C5 115.9(3) .
C3 C4 C5 121.2(3) .
C26 C25 C30 117.7(3) .
C26 C25 C24 124.0(3) .
C30 C25 C24 118.2(3) .
C22 C23 C24 121.7(3) .
C22 C23 H23 119.2 .
C24 C23 H23 119.2 .
C2 C3 C4 121.9(3) .
C2 C3 H3 119.0 .
C4 C3 H3 119.0 .
F3 C1 F1 106.7(4) .
F3 C1 F2 104.8(3) .
F1 C1 F2 106.4(4) .
F3 C1 C2 111.5(3) .
F1 C1 C2 114.3(3) .
F2 C1 C2 112.6(3) .
N1 C31 C32 118.9(3) .
N1 C31 H31 120.5 .
C32 C31 H31 120.5 .
O3 C12 C13 128.6(3) .
O3 C12 C11 113.3(3) .
C13 C12 C11 118.1(3) .
O6 C24 C23 122.1(3) .
O6 C24 C25 116.7(3) .
C23 C24 C25 121.2(3) .
N1 C35 C34 118.9(3) .
N1 C35 H35 120.6 .
C34 C35 H35 120.6 .
C20 C15 C16 117.3(3) .
C20 C15 C14 123.2(3) .
C16 C15 C14 119.5(3) .
C5 C6 C7 120.8(3) .
C5 C6 H6 119.6 .
C7 C6 H6 119.6 .
C29 C30 C25 121.1(4) .
C29 C30 H30 119.5 .
C25 C30 H30 119.5 .
O4 C14 C13 122.1(3) .
O4 C14 C15 116.9(3) .
C13 C14 C15 120.9(3) .
F8 C21 F9 108.7(4) .
F8 C21 F7 105.2(4) .
F9 C21 F7 104.0(4) .
F8 C21 C22 112.0(3) .
F9 C21 C22 114.5(3) .
F7 C21 C22 111.9(3) .
C33 C34 C35 119.9(4) .
C33 C34 H34 120.1 .
C35 C34 H34 120.1 .
C8 C7 C6 119.8(3) .
C8 C7 H7 120.1 .
C6 C7 H7 120.1 .
C8 C9 C10 119.7(4) .
C8 C9 H9 120.1 .
C10 C9 H9 120.1 .
C27 C26 C25 121.0(4) .
C27 C26 H26 119.5 .
C25 C26 H26 119.5 .
C7 C8 C9 120.4(3) .
C7 C8 H8 119.8 .
C9 C8 H8 119.8 .
C27 C28 C29 120.1(4) .
C27 C28 H28 120.0 .
C29 C28 H28 120.0 .
C28 C29 C30 119.9(4) .
C28 C29 H29 120.0 .
C30 C29 H29 120.0 .
C33 C32 C31 119.7(4) .
C33 C32 H32 120.1 .
C31 C32 H32 120.1 .
F6 C11 F5 106.6(4) .
F6 C11 F4 107.1(4) .
F5 C11 F4 104.0(3) .
F6 C11 C12 114.9(3) .
F5 C11 C12 111.3(3) .
F4 C11 C12 112.2(3) .
C9 C10 C5 121.1(3) .
C9 C10 H10 119.4 .
C5 C10 H10 119.4 .
C32 C33 C34 119.9(3) .
C32 C33 H33 120.1 .
C34 C33 H33 120.1 .
C12 C13 C14 123.1(3) .
C12 C13 H13 118.5 .
C14 C13 H13 118.5 .
C28 C27 C26 120.1(4) .
C28 C27 H27 119.9 .
C26 C27 H27 119.9 .
C19 C20 C15 121.6(4) .
C19 C20 H20 119.2 .
C15 C20 H20 119.2 .
C17 C16 C15 119.8(4) .
C17 C16 H16 120.1 .
C15 C16 H16 120.1 .
C18 C19 C20 120.0(4) .
C18 C19 H19 120.0 .
C20 C19 H19 120.0 .
C19 C18 C17 120.0(4) .
C19 C18 H18 120.0 .
C17 C18 H18 120.0 .
C18 C17 C16 121.3(5) .
C18 C17 H17 119.4 .
C16 C17 H17 119.4 .

loop_
_geom_bond_atom_site_label_1
_geom_bond_atom_site_label_2
_geom_bond_distance
_geom_bond_site_symmetry_2
Y1 O4 2.287(2) .
Y1 O2 2.3113(19) .
Y1 O3 2.315(2) .
Y1 O6 2.329(2) .
Y1 O1 2.335(2) .
Y1 O5 2.336(2) .
Y1 O7 2.3967(18) .
Y1 O7 2.4127(18) 7_656
O7 N1 1.358(3) .
O7 Y1 2.4128(18) 7_656
O6 C24 1.252(3) .
O3 C12 1.250(3) .
O2 C4 1.260(3) .
O1 C2 1.255(3) .
O4 C14 1.249(4) .
O5 C22 1.255(4) .
N1 C31 1.329(4) .
N1 C35 1.336(4) .
F2 C1 1.307(4) .
F4 C11 1.317(5) .
F5 C11 1.303(5) .
F1 C1 1.302(4) .
C5 C6 1.380(4) .
C5 C10 1.382(4) .
C5 C4 1.489(4) .
F7 C21 1.309(5) .
C22 C23 1.367(4) .
C22 C21 1.526(5) .
F6 C11 1.303(4) .
C2 C3 1.368(4) .
C2 C1 1.528(5) .
C4 C3 1.408(4) .
F3 C1 1.288(5) .
C25 C26 1.379(4) .
C25 C30 1.386(5) .
C25 C24 1.495(4) .
C23 C24 1.416(4) .
C23 H23 0.9300 .
C3 H3 0.9300 .
F8 C21 1.290(5) .
C31 C32 1.381(5) .
C31 H31 0.9300 .
C12 C13 1.361(4) .
C12 C11 1.521(5) .
C35 C34 1.375(5) .
C35 H35 0.9300 .
F9 C21 1.307(5) .
C15 C20 1.378(5) .
C15 C16 1.384(5) .
C15 C14 1.490(4) .
C6 C7 1.383(5) .
C6 H6 0.9300 .
C30 C29 1.370(5) .
C30 H30 0.9300 .
C14 C13 1.407(4) .
C34 C33 1.359(6) .
C34 H34 0.9300 .
C7 C8 1.363(5) .
C7 H7 0.9300 .
C9 C8 1.368(5) .
C9 C10 1.374(5) .
C9 H9 0.9300 .
C26 C27 1.376(5) .
C26 H26 0.9300 .
C8 H8 0.9300 .
C28 C27 1.359(6) .
C28 C29 1.368(6) .
C28 H28 0.9300 .
C29 H29 0.9300 .
C32 C33 1.357(5) .
C32 H32 0.9300 .
C10 H10 0.9300 .
C33 H33 0.9300 .
C13 H13 0.9300 .
C27 H27 0.9300 .
C20 C19 1.376(5) .
C20 H20 0.9300 .
C16 C17 1.376(6) .
C16 H16 0.9300 .
C19 C18 1.336(6) .
C19 H19 0.9300 .
C18 C17 1.351(6) .
C18 H18 0.9300 .
C17 H17 0.9300 .
